data_1514929
loop_
_publ_author_name
'Ivanova, Bojidarka B.'

_publ_section_title
;
 Matrixes in UV-MALDI mass spectrometry -- crystals of organic salts
 versus co-crystals of neutral polyfunctional carboxylic acids
;
_journal_issue 8
_journal_name_full 'Analytical Methods'
_journal_page_first 2247
_journal_paper_doi 10.1039/c2ay25090j
_journal_volume 4
_journal_year 2012
_chemical_absolute_configuration rmad
_chemical_formula_moiety 'C8 H19 N2 O2, C8 H8 O3, C8 H7 O3'
_chemical_formula_sum 'C24 H34 Cl0 N2 O8'
_chemical_formula_weight 478.53
_chemical_melting_point 344
_space_group_IT_number 19
_symmetry_cell_setting orthorhombic
_symmetry_space_group_name_Hall 'P 2ac 2ab'
_symmetry_space_group_name_H-M 'P 21 21 21'
_atom_sites_solution_hydrogens geom
_atom_sites_solution_primary direct
_atom_sites_solution_secondary difmap
_audit_creation_method SHELXL-97
_cell_angle_alpha 90.00
_cell_angle_beta 90.00
_cell_angle_gamma 90.00
_cell_formula_units_Z 4
_cell_length_a 7.711(3)
_cell_length_b 12.974(6)
_cell_length_c 23.865(11)
_cell_measurement_reflns_used 1935
_cell_measurement_temperature 199(2)
_cell_measurement_theta_max 19.21
_cell_measurement_theta_min 2.32
_cell_volume 2387.5(18)
_computing_cell_refinement 'Bruker SAINT'
_computing_data_collection 'Bruker GIS'
_computing_data_reduction 'Bruker SAINT'
_computing_molecular_graphics 'Bruker APEX2'
_computing_structure_refinement 'SHELXL-97 (Sheldrick, 2008)'
_computing_structure_solution 'SHELXS-97 (Sheldrick, 2008)'
_diffrn_ambient_temperature 199(2)
_diffrn_measured_fraction_theta_full 0.987
_diffrn_measured_fraction_theta_max 0.987
_diffrn_measurement_device_type 'Bruker SMART X2S'
_diffrn_measurement_method '\w scans'
_diffrn_radiation_monochromator 'doubly curved silicon crystal'
_diffrn_radiation_source 'micro-focus sealed tube'
_diffrn_radiation_type MoK\a
_diffrn_radiation_wavelength 0.71073
_diffrn_reflns_av_R_equivalents 0.18
_diffrn_reflns_av_sigmaI/netI 0.1904
_diffrn_reflns_limit_h_max 7
_diffrn_reflns_limit_h_min -7
_diffrn_reflns_limit_k_max 12
_diffrn_reflns_limit_k_min -11
_diffrn_reflns_limit_l_max 21
_diffrn_reflns_limit_l_min -21
_diffrn_reflns_number 12494
_diffrn_reflns_theta_full 19.21
_diffrn_reflns_theta_max 19.21
_diffrn_reflns_theta_min 2.32
_exptl_absorpt_coefficient_mu 0.100
_exptl_absorpt_correction_T_max 0.9922
_exptl_absorpt_correction_T_min 0.9880
_exptl_absorpt_correction_type multi-scan
_exptl_crystal_colour colorless
_exptl_crystal_density_diffrn 1.331
_exptl_crystal_density_method 'not measured'
_exptl_crystal_description plate
_exptl_crystal_F_000 1024
_exptl_crystal_size_max 0.14
_exptl_crystal_size_mid 0.10
_exptl_crystal_size_min 0.08
_refine_diff_density_max 0.229
_refine_diff_density_min -0.250
_refine_diff_density_rms 0.061
_refine_ls_abs_structure_details 'Flack H D (1983), Acta Cryst. A39, 876-881'
_refine_ls_abs_structure_Flack 10(5)
_refine_ls_extinction_coef 0.000(2)
_refine_ls_extinction_expression Fc^*^=kFc[1+0.001xFc^2^\l^3^/sin(2\q)]^-1/4^
_refine_ls_extinction_method SHELXL
_refine_ls_goodness_of_fit_ref 1.032
_refine_ls_hydrogen_treatment constr
_refine_ls_matrix_type full
_refine_ls_number_parameters 313
_refine_ls_number_reflns 1935
_refine_ls_number_restraints 0
_refine_ls_restrained_S_all 1.032
_refine_ls_R_factor_all 0.1227
_refine_ls_R_factor_gt 0.1047
_refine_ls_shift/su_max 0.014
_refine_ls_shift/su_mean 0.003
_refine_ls_structure_factor_coef Fsqd
_refine_ls_weighting_details 'calc w=1/[\s^2^(Fo^2^)+(0.1000P)^2^+0.0000P] where P=(Fo^2^+2Fc^2^)/3'
_refine_ls_weighting_scheme calc
_refine_ls_wR_factor_gt 0.2195
_refine_ls_wR_factor_ref 0.2338
_reflns_number_gt 1484
_reflns_number_total 1935
_reflns_threshold_expression >2sigma(I)
_cod_duplicate_entry 1513044
_cod_data_source_file c2ay25090j.txt
_cod_data_source_block 200-10
_cod_depositor_comments
;
The following automatic conversions were performed:

'_chemical_melting_point' value '344K' was changed to '344' - the
value should be numeric and without a unit
designator.

'_symmetry_cell_setting' value 'Orthorhombic' changed to
'orthorhombic' according to
/usr/data/users/saulius/automatic-downloads/retrospective/RSC/lib/dictionaries/cif_core.dic
dictionary named 'cif_core.dic' version 2.4.2 from 2011-04-26.

Automatic conversion script
Id: cif_fix_values 2281 2013-09-26 08:29:07Z andrius 


 Removing Professor Michael Spiteller's name from the authors' list as
 requested in the addendum
 http://www.rsc.org/suppdata/ay/c2/c2ay25090j/addition.htm

 Saulius Gra\<zulis
 2014-10-05

;
_cod_original_cell_volume 2387.3(19)
_cod_database_code 1514929

loop_
_symmetry_equiv_pos_as_xyz
'x, y, z'
'-x+1/2, -y, z+1/2'
'-x, y+1/2, -z+1/2'
'x+1/2, -y+1/2, -z'

loop_
_atom_site_label
_atom_site_type_symbol
_atom_site_fract_x
_atom_site_fract_y
_atom_site_fract_z
_atom_site_U_iso_or_equiv
_atom_site_adp_type
_atom_site_occupancy
_atom_site_symmetry_multiplicity
_atom_site_calc_flag
_atom_site_refinement_flags
C20 C 0.1582(11) 0.6808(7) 0.5784(4) 0.037(3) Uani 1 1 d .
H1 H 0.2083 0.7249 0.6082 0.045 Uiso 1 1 calc R
H2 H 0.1124 0.7264 0.5487 0.045 Uiso 1 1 calc R
N1 N 0.3644(9) 0.5381(6) 0.5972(3) 0.036(2) Uani 1 1 d .
N2 N 0.0134(9) 0.6187(6) 0.6024(3) 0.033(2) Uani 1 1 d .
H3 H -0.0349 0.5805 0.5733 0.039 Uiso 1 1 calc R
O5 O 1.4227(8) 0.0134(6) 0.4816(3) 0.050(2) Uani 1 1 d .
C16 C 1.3747(13) 0.0400(8) 0.5797(4) 0.044(3) Uani 1 1 d .
H4 H 1.4595 0.0983 0.5791 0.053 Uiso 1 1 calc R
O1 O 1.4031(11) -0.0198(6) 0.6292(3) 0.069(2) Uani 1 1 d .
H5 H 1.4104 -0.0824 0.6206 0.103 Uiso 1 1 calc R
C15 C 0.2179(13) 0.4775(8) 0.6205(4) 0.040(3) Uani 1 1 d .
H6 H 0.1662 0.4351 0.5903 0.048 Uiso 1 1 calc R
H7 H 0.2621 0.4304 0.6498 0.048 Uiso 1 1 calc R
C14 C 0.0831(12) 0.5444(7) 0.6447(4) 0.038(3) Uani 1 1 d .
H8 H 0.1325 0.5832 0.6767 0.045 Uiso 1 1 calc R
H9 H -0.0129 0.5012 0.6591 0.045 Uiso 1 1 calc R
C13 C 0.2986(12) 0.6131(8) 0.5543(4) 0.042(3) Uani 1 1 d .
H10 H 0.2521 0.5747 0.5217 0.051 Uiso 1 1 calc R
H11 H 0.3957 0.6566 0.5410 0.051 Uiso 1 1 calc R
C12 C 0.995(2) 0.2184(9) 0.5549(4) 0.068(4) Uani 1 1 d .
H12 H 0.9752 0.2866 0.5419 0.082 Uiso 1 1 calc R
C9 C 1.1932(14) 0.0834(9) 0.5769(4) 0.040(3) Uani 1 1 d .
C8 C 0.8848(16) 0.0598(10) 0.5896(5) 0.061(3) Uani 1 1 d .
H13 H 0.7896 0.0180 0.6006 0.074 Uiso 1 1 calc R
C6 C 1.1647(14) 0.1804(10) 0.5581(4) 0.050(3) Uani 1 1 d .
H14 H 1.2595 0.2225 0.5471 0.060 Uiso 1 1 calc R
C2 C 1.0527(16) 0.0220(9) 0.5928(4) 0.053(3) Uani 1 1 d .
H15 H 1.0724 -0.0461 0.6060 0.064 Uiso 1 1 calc R
C1 C 0.8578(16) 0.1576(11) 0.5705(5) 0.068(4) Uani 1 1 d .
H16 H 0.7430 0.1838 0.5679 0.081 Uiso 1 1 calc R
O4 O -0.2973(9) 0.6997(6) 0.5425(3) 0.055(2) Uani 1 1 d .
H17 H -0.2211 0.6720 0.5224 0.082 Uiso 1 1 calc R
O3 O 1.4110(10) -0.1241(7) 0.5370(3) 0.061(2) Uani 1 1 d .
C25 C 1.4076(12) -0.0295(12) 0.5284(5) 0.045(3) Uani 1 1 d .
C23 C -0.2181(14) 0.7534(8) 0.5859(4) 0.047(3) Uani 1 1 d .
H18 H -0.3069 0.7942 0.6060 0.056 Uiso 1 1 calc R
H19 H -0.1327 0.8022 0.5699 0.056 Uiso 1 1 calc R
C22 C 0.5017(13) 0.4734(8) 0.5706(4) 0.048(3) Uani 1 1 d .
H20 H 0.5913 0.5194 0.5546 0.057 Uiso 1 1 calc R
H21 H 0.4492 0.4343 0.5393 0.057 Uiso 1 1 calc R
O2 O 0.6861(10) 0.4525(7) 0.6522(4) 0.082(3) Uani 1 1 d .
H22 H 0.6227 0.4980 0.6666 0.123 Uiso 1 1 calc R
C26 C -0.1274(13) 0.6840(8) 0.6270(4) 0.040(3) Uani 1 1 d .
H23 H -0.0768 0.7271 0.6571 0.048 Uiso 1 1 calc R
H24 H -0.2146 0.6382 0.6445 0.048 Uiso 1 1 calc R
C18 C 0.2207(17) 0.6376(11) 0.2679(4) 0.056(3) Uani 1 1 d .
H25 H 0.1236 0.6033 0.2838 0.067 Uiso 1 1 calc R
C19 C 0.0186(15) 0.7757(9) 0.2339(4) 0.051(3) Uani 1 1 d .
H26 H -0.0693 0.7196 0.2385 0.061 Uiso 1 1 calc R
C29 C 0.386(2) 0.5940(10) 0.2729(5) 0.069(4) Uani 1 1 d .
H27 H 0.3999 0.5296 0.2913 0.083 Uiso 1 1 calc R
C27 C 0.5061(18) 0.7331(14) 0.2234(5) 0.078(4) Uani 1 1 d .
H28 H 0.6047 0.7664 0.2078 0.094 Uiso 1 1 calc R
O6 O -0.0364(11) 0.8220(6) 0.3298(3) 0.063(2) Uani 1 1 d .
H29 H -0.0470 0.7577 0.3277 0.095 Uiso 1 1 calc R
C28 C 0.1970(15) 0.7299(10) 0.2402(4) 0.043(3) Uani 1 1 d .
C30 C 0.526(2) 0.6431(14) 0.2516(6) 0.076(4) Uani 1 1 d .
H30 H 0.6385 0.6146 0.2565 0.091 Uiso 1 1 calc R
O7 O 0.0047(14) 0.9470(8) 0.2697(3) 0.095(3) Uani 1 1 d .
O8 O -0.0074(13) 0.8232(6) 0.1826(3) 0.074(3) Uani 1 1 d .
H31 H 0.0066 0.8871 0.1861 0.111 Uiso 1 1 calc R
C31 C -0.0091(14) 0.8581(13) 0.2818(5) 0.060(3) Uani 1 1 d .
C32 C 0.3404(17) 0.7777(10) 0.2170(4) 0.061(3) Uani 1 1 d .
H32 H 0.3274 0.8403 0.1968 0.073 Uiso 1 1 calc R
C33 C 0.5898(16) 0.3971(9) 0.6106(5) 0.068(4) Uani 1 1 d .
H33 H 0.5010 0.3536 0.6290 0.081 Uiso 1 1 calc R
H34 H 0.6687 0.3515 0.5892 0.081 Uiso 1 1 calc R

loop_
_atom_site_aniso_label
_atom_site_aniso_U_11
_atom_site_aniso_U_22
_atom_site_aniso_U_33
_atom_site_aniso_U_23
_atom_site_aniso_U_13
_atom_site_aniso_U_12
C20 0.027(6) 0.037(6) 0.048(6) 0.011(6) -0.001(5) -0.003(6)
N1 0.031(5) 0.038(5) 0.039(5) 0.007(4) 0.002(4) 0.004(5)
N2 0.028(5) 0.038(5) 0.032(4) 0.000(4) -0.006(4) -0.001(5)
O5 0.048(5) 0.066(5) 0.038(4) -0.006(4) 0.009(3) 0.008(4)
C16 0.037(7) 0.063(7) 0.033(7) 0.003(6) -0.002(5) 0.005(6)
O1 0.076(6) 0.090(6) 0.041(4) 0.000(5) -0.015(4) 0.015(6)
C15 0.037(7) 0.039(7) 0.043(6) 0.011(6) -0.002(5) 0.008(6)
C14 0.042(7) 0.043(6) 0.028(5) 0.017(6) -0.006(5) -0.007(6)
C13 0.038(6) 0.053(7) 0.035(5) 0.008(6) 0.000(5) 0.001(6)
C12 0.085(12) 0.048(8) 0.071(7) -0.018(7) -0.019(8) 0.015(9)
C9 0.048(9) 0.032(7) 0.040(6) -0.004(6) 0.012(6) 0.003(7)
C8 0.042(9) 0.058(9) 0.084(9) 0.001(7) 0.018(6) 0.005(7)
C6 0.039(9) 0.058(9) 0.054(7) 0.005(6) 0.005(5) -0.007(7)
C2 0.050(8) 0.054(7) 0.056(6) -0.003(6) 0.007(6) 0.005(8)
C1 0.036(8) 0.065(10) 0.103(10) -0.007(8) 0.013(7) 0.008(8)
O4 0.040(4) 0.068(6) 0.056(5) -0.003(4) -0.012(4) 0.008(4)
O3 0.070(6) 0.062(6) 0.050(5) 0.002(5) -0.007(4) 0.016(5)
C25 0.022(6) 0.075(10) 0.038(8) -0.010(8) -0.002(5) 0.006(6)
C23 0.048(7) 0.043(7) 0.050(6) -0.007(6) 0.016(6) 0.002(6)
C22 0.033(6) 0.055(7) 0.055(6) -0.009(6) -0.003(6) 0.007(6)
O2 0.057(5) 0.088(7) 0.101(7) 0.009(6) -0.021(5) 0.010(5)
C26 0.039(6) 0.048(7) 0.034(5) 0.001(6) -0.005(5) 0.009(6)
C18 0.059(10) 0.072(10) 0.038(6) -0.009(7) -0.002(6) -0.005(8)
C19 0.061(9) 0.070(8) 0.021(6) -0.006(6) 0.004(6) 0.000(7)
C29 0.087(12) 0.060(8) 0.062(9) -0.018(7) -0.015(9) 0.009(10)
C27 0.044(10) 0.130(14) 0.060(8) -0.021(9) 0.020(7) -0.004(10)
O6 0.051(5) 0.080(6) 0.059(5) -0.009(5) 0.004(4) 0.000(5)
C28 0.045(8) 0.060(8) 0.025(6) -0.004(6) 0.008(6) -0.007(7)
C30 0.070(12) 0.085(11) 0.074(9) -0.021(9) -0.003(8) 0.034(10)
O7 0.147(10) 0.078(7) 0.061(5) 0.012(6) 0.009(6) 0.032(7)
O8 0.092(7) 0.092(6) 0.037(4) -0.002(4) -0.010(4) 0.006(6)
C31 0.046(7) 0.098(11) 0.036(8) 0.025(9) -0.001(7) -0.004(8)
C32 0.064(10) 0.081(9) 0.039(7) -0.002(6) 0.008(7) -0.014(9)
C33 0.061(8) 0.072(9) 0.070(8) 0.001(9) -0.002(7) 0.005(7)

loop_
_atom_type_symbol
_atom_type_description
_atom_type_scat_dispersion_real
_atom_type_scat_dispersion_imag
_atom_type_scat_source
C C 0.0033 0.0016 'International Tables Vol C Tables 4.2.6.8 and 6.1.1.4'
H H 0.0000 0.0000 'International Tables Vol C Tables 4.2.6.8 and 6.1.1.4'
N N 0.0061 0.0033 'International Tables Vol C Tables 4.2.6.8 and 6.1.1.4'
O O 0.0106 0.0060 'International Tables Vol C Tables 4.2.6.8 and 6.1.1.4'
Cl Cl 0.1484 0.1585 'International Tables Vol C Tables 4.2.6.8 and 6.1.1.4'

loop_
_geom_angle_atom_site_label_1
_geom_angle_atom_site_label_2
_geom_angle_atom_site_label_3
_geom_angle
N2 C20 C13 111.7(8)
C15 N1 C22 113.7(7)
C15 N1 C13 109.9(7)
C22 N1 C13 108.3(7)
C20 N2 C26 112.8(7)
C20 N2 C14 109.7(7)
C26 N2 C14 111.1(6)
O1 C16 C9 112.4(8)
O1 C16 C25 108.3(9)
C9 C16 C25 109.6(8)
C14 C15 N1 111.9(8)
C15 C14 N2 111.6(7)
N1 C13 C20 111.1(7)
C1 C12 C6 120.3(11)
C6 C9 C2 119.6(10)
C6 C9 C16 120.8(10)
C2 C9 C16 119.6(10)
C1 C8 C2 119.3(11)
C9 C6 C12 119.8(11)
C8 C2 C9 120.5(11)
C8 C1 C12 120.4(11)
O3 C25 O5 125.7(10)
O3 C25 C16 116.6(10)
O5 C25 C16 117.6(11)
O4 C23 C26 113.0(8)
N1 C22 C33 114.3(8)
N2 C26 C23 114.8(7)
C28 C18 C29 120.8(12)
O8 C19 C28 113.3(9)
O8 C19 C31 108.5(9)
C28 C19 C31 108.6(8)
C30 C29 C18 120.3(12)
C30 C27 C32 120.6(13)
C18 C28 C32 118.3(11)
C18 C28 C19 120.7(11)
C32 C28 C19 121.0(12)
C29 C30 C27 120.1(13)
O7 C31 O6 126.5(13)
O7 C31 C19 117.9(10)
O6 C31 C19 115.5(13)
C28 C32 C27 119.8(12)
O2 C33 C22 109.7(9)

loop_
_geom_bond_atom_site_label_1
_geom_bond_atom_site_label_2
_geom_bond_distance
C20 N2 1.490(11)
C20 C13 1.508(12)
N1 C15 1.484(11)
N1 C22 1.493(11)
N1 C13 1.501(11)
N2 C26 1.497(11)
N2 C14 1.497(10)
O5 C25 1.252(13)
C16 O1 1.429(11)
C16 C9 1.510(14)
C16 C25 1.542(13)
C15 C14 1.472(13)
C12 C1 1.373(17)
C12 C6 1.398(17)
C9 C6 1.354(13)
C9 C2 1.397(15)
C8 C1 1.365(15)
C8 C2 1.386(15)
O4 C23 1.389(11)
O3 C25 1.245(13)
C23 C26 1.503(13)
C22 C33 1.534(13)
O2 C33 1.433(12)
C18 C28 1.381(15)
C18 C29 1.400(17)
C19 O8 1.385(11)
C19 C28 1.505(15)
C19 C31 1.579(16)
C29 C30 1.353(18)
C27 C30 1.357(18)
C27 C32 1.411(18)
O6 C31 1.256(12)
C28 C32 1.383(15)
O7 C31 1.193(14)
